data_7114231
loop_
_publ_author_name
'Cadiou, Cyril'
'Coxall, Robert A.'
'Graham, Alasdair'
'Harrison, Andrew'
'Helliwell, Madeleine'
'Parsons, Simon'
'Winpenny, Richard E. P.'

_publ_section_title
;
 Octanuclear cobalt and nickel cages featuring formate ligands
;
_journal_issue 10
_journal_name_full 'Chemical Communications'
_journal_page_first 1106
_journal_paper_doi 10.1039/b202062a
_journal_year 2002
_chemical_formula_moiety '[Ni10(OH)6(tpa)6(mhp)8(H2O)2(MeOH)2].3.75EtOAc'
_chemical_formula_sum 'C185 H186 N8 Ni10 O37.5'
_chemical_formula_weight 3708.52
_chemical_name_systematic
; 
? 
;
_space_group_IT_number 14
_symmetry_cell_setting monoclinic
_symmetry_space_group_name_Hall '-P 2ybc'
_symmetry_space_group_name_H-M 'P 1 21/c 1'
_atom_sites_solution_hydrogens geom
_atom_sites_solution_primary direct
_atom_sites_solution_secondary difmap
_audit_creation_method SHELXL-97
_cell_angle_alpha 90.00
_cell_angle_beta 93.60(5)
_cell_angle_gamma 90.00
_cell_formula_units_Z 4
_cell_length_a 29.828(13)
_cell_length_b 18.635(8)
_cell_length_c 31.480(13)
_cell_measurement_reflns_used 76
_cell_measurement_temperature 220(2)
_cell_measurement_theta_max 22
_cell_measurement_theta_min 9.5
_cell_volume 17463(13)
_computing_structure_refinement 'SHELXL-97 (Sheldrick, 1997)'
_computing_structure_solution SIR92
_diffrn_ambient_temperature 220(2)
_diffrn_measured_fraction_theta_full 0.996
_diffrn_measured_fraction_theta_max 0.996
_diffrn_measurement_method Omega
_diffrn_radiation_monochromator graphite
_diffrn_radiation_source 'fine-focus sealed tube'
_diffrn_radiation_type CuK\a
_diffrn_radiation_wavelength 1.54184
_diffrn_reflns_av_R_equivalents 0.0000
_diffrn_reflns_av_sigmaI/netI 0.1550
_diffrn_reflns_limit_h_max 20
_diffrn_reflns_limit_h_min -20
_diffrn_reflns_limit_k_max 12
_diffrn_reflns_limit_k_min 0
_diffrn_reflns_limit_l_max 21
_diffrn_reflns_limit_l_min 0
_diffrn_reflns_number 6203
_diffrn_reflns_theta_full 32.58
_diffrn_reflns_theta_max 32.58
_diffrn_reflns_theta_min 2.76
_exptl_absorpt_coefficient_mu 1.767
_exptl_crystal_colour Green
_exptl_crystal_density_diffrn 1.411
_exptl_crystal_density_method 'not measured'
_exptl_crystal_description Lath
_exptl_crystal_F_000 7728
_exptl_crystal_size_max 0.35
_exptl_crystal_size_mid 0.16
_exptl_crystal_size_min 0.04
_refine_diff_density_max 1.151
_refine_diff_density_min -0.463
_refine_diff_density_rms 0.089
_refine_ls_extinction_method none
_refine_ls_goodness_of_fit_ref 0.927
_refine_ls_hydrogen_treatment mixed
_refine_ls_matrix_type full
_refine_ls_number_parameters 921
_refine_ls_number_reflns 6203
_refine_ls_number_restraints 5797
_refine_ls_restrained_S_all 0.722
_refine_ls_R_factor_all 0.1378
_refine_ls_R_factor_gt 0.0815
_refine_ls_shift/su_max 0.000
_refine_ls_shift/su_mean 0.000
_refine_ls_structure_factor_coef Fsqd
_refine_ls_weighting_details 'calc w=1/[\s^2^(Fo^2^)+(0.1285P)^2^+0.0000P] where P=(Fo^2^+2Fc^2^)/3'
_refine_ls_weighting_scheme calc
_refine_ls_wR_factor_gt 0.1929
_refine_ls_wR_factor_ref 0.2191
_reflns_number_gt 3499
_reflns_number_total 6203
_reflns_threshold_expression >2sigma(I)
_cod_data_source_file b202062a.txt
_cod_data_source_block niag30
_cod_depositor_comments
;
The following automatic conversions were performed:

'_symmetry_cell_setting' value 'Monoclinic' changed to 'monoclinic'
according to
/usr/data/users/saulius/automatic-downloads/retrospective/RSC/lib/dictionaries/cif_core.dic
dictionary named 'cif_core.dic' version 2.4.2 from 2011-04-26.

Automatic conversion script
Id: cif_fix_values 2281 2013-09-26 08:29:07Z andrius 
;
_cod_original_sg_symbol_H-M P21/c
_cod_original_formula_sum 'C185 H186 N8 Ni10 O37.50'
_cod_database_code 7114231

loop_
_symmetry_equiv_pos_as_xyz
'x, y, z'
'-x, y+1/2, -z+1/2'
'-x, -y, -z'
'x, -y-1/2, z-1/2'

loop_
_atom_site_label
_atom_site_type_symbol
_atom_site_fract_x
_atom_site_fract_y
_atom_site_fract_z
_atom_site_U_iso_or_equiv
_atom_site_adp_type
_atom_site_occupancy
_atom_site_symmetry_multiplicity
_atom_site_calc_flag
_atom_site_refinement_flags
Ni1 Ni -0.23595(12) 0.92997(18) 0.23124(10) 0.0358(12) Uani 1 1 d .
Ni2 Ni -0.30550(11) 0.89189(18) 0.31420(10) 0.0371(12) Uani 1 1 d .
Ni3 Ni -0.25915(12) 1.11262(18) 0.20683(10) 0.0403(13) Uani 1 1 d .
Ni4 Ni -0.29205(12) 0.84342(18) 0.14488(10) 0.0409(13) Uani 1 1 d .
Ni5 Ni -0.21006(12) 0.80390(18) 0.31173(10) 0.0375(13) Uani 1 1 d .
Ni6 Ni -0.16501(12) 1.07331(18) 0.26132(10) 0.0371(12) Uani 1 1 d .
Ni7 Ni -0.18172(12) 0.85052(18) 0.14667(10) 0.0372(13) Uani 1 1 d .
Ni8 Ni -0.26088(11) 0.76883(17) 0.22793(10) 0.0328(12) Uani 1 1 d .
Ni9 Ni -0.21166(11) 1.00921(18) 0.14877(10) 0.0358(13) Uani 1 1 d .
Ni10 Ni -0.23528(11) 1.01136(17) 0.31718(10) 0.0327(12) Uani 1 1 d .
O1H O -0.2608(4) 1.0104(6) 0.1889(3) 0.0258(17) Uiso 1 1 d .
H1H H -0.2899 0.9972 0.1747 0.031 Uiso 1 1 calc R
O2H O -0.2775(4) 0.9591(6) 0.2761(3) 0.0258(17) Uiso 1 1 d .
H2H H -0.3002 0.9925 0.2639 0.031 Uiso 1 1 calc R
O3H O -0.2873(4) 0.8653(6) 0.2059(3) 0.0258(17) Uiso 1 1 d .
H3H H -0.3164 0.8763 0.2172 0.031 Uiso 1 1 calc R
O4H O -0.2094(4) 0.8325(6) 0.2518(3) 0.0258(17) Uiso 1 1 d .
H4H H -0.1808 0.8216 0.2395 0.031 Uiso 1 1 calc R
O5H O -0.1866(4) 0.9324(6) 0.1873(3) 0.0258(17) Uiso 1 1 d .
H5H H -0.1572 0.9458 0.2007 0.031 Uiso 1 1 calc R
O6H O -0.1915(4) 0.9809(6) 0.2737(3) 0.0258(17) Uiso 1 1 d .
H6H H -0.1689 0.9475 0.2860 0.031 Uiso 1 1 calc R
O1A O -0.1360(4) 0.9013(8) 0.1104(4) 0.044(5) Uiso 1 1 d .
O2A O -0.1564(4) 1.0163(7) 0.1159(4) 0.033(4) Uiso 1 1 d .
C1A C -0.1311(8) 0.9676(14) 0.1046(7) 0.038(8) Uiso 1 1 d .
C2A C -0.0929(7) 0.9888(11) 0.0763(6) 0.038(7) Uiso 1 1 d .
C3A C -0.0512(6) 0.9413(12) 0.0782(6) 0.073(9) Uiso 1 1 d D
C4A C -0.0144(7) 0.9636(9) 0.0572(5) 0.063(8) Uiso 1 1 d D
H4A H -0.0154 1.0083 0.0440 0.076 Uiso 1 1 calc R
C5A C 0.0243(6) 0.9221(13) 0.0548(6) 0.091(10) Uiso 1 1 d D
H5A H 0.0485 0.9385 0.0402 0.109 Uiso 1 1 calc R
C6A C 0.0258(7) 0.8574(12) 0.0744(7) 0.127(12) Uiso 1 1 d D
H6A H 0.0512 0.8288 0.0728 0.152 Uiso 1 1 calc R
C7A C -0.0093(10) 0.8337(12) 0.0962(7) 0.24(2) Uiso 1 1 d D
H7A H -0.0075 0.7893 0.1097 0.290 Uiso 1 1 calc R
C8A C -0.0481(8) 0.8756(14) 0.0985(7) 0.215(18) Uiso 1 1 d D
H8A H -0.0718 0.8592 0.1137 0.258 Uiso 1 1 calc R
C9A C -0.0761(5) 1.0652(9) 0.0874(6) 0.037(7) Uiso 1 1 d D
C10A C -0.0668(6) 1.1178(11) 0.0584(5) 0.089(10) Uiso 1 1 d D
H10A H -0.0731 1.1093 0.0296 0.107 Uiso 1 1 calc R
C11A C -0.0480(6) 1.1838(10) 0.0714(6) 0.083(9) Uiso 1 1 d D
H11A H -0.0416 1.2186 0.0515 0.099 Uiso 1 1 calc R
C12A C -0.0394(5) 1.1958(9) 0.1139(7) 0.080(9) Uiso 1 1 d D
H12A H -0.0270 1.2395 0.1228 0.097 Uiso 1 1 calc R
C13A C -0.0484(5) 1.1457(10) 0.1436(5) 0.062(8) Uiso 1 1 d D
H13A H -0.0426 1.1553 0.1724 0.074 Uiso 1 1 calc R
C14A C -0.0666(5) 1.0791(9) 0.1302(5) 0.042(7) Uiso 1 1 d D
H14A H -0.0723 1.0442 0.1503 0.051 Uiso 1 1 calc R
C15A C -0.1157(6) 0.9906(10) 0.0295(5) 0.054(8) Uiso 1 1 d D
C16A C -0.1016(6) 0.9496(9) -0.0037(7) 0.087(10) Uiso 1 1 d D
H16A H -0.0777 0.9179 0.0006 0.105 Uiso 1 1 calc R
C17A C -0.1237(7) 0.9560(10) -0.0438(6) 0.098(10) Uiso 1 1 d D
H17A H -0.1140 0.9290 -0.0663 0.118 Uiso 1 1 calc R
C18A C -0.1591(6) 1.0012(10) -0.0505(5) 0.070(8) Uiso 1 1 d D
H18A H -0.1734 1.0045 -0.0775 0.084 Uiso 1 1 calc R
C19A C -0.1742(6) 1.0417(9) -0.0184(7) 0.086(9) Uiso 1 1 d D
H19A H -0.1986 1.0723 -0.0230 0.103 Uiso 1 1 calc R
C20A C -0.1518(6) 1.0360(9) 0.0219(6) 0.071(9) Uiso 1 1 d D
H20A H -0.1615 1.0637 0.0441 0.086 Uiso 1 1 calc R
O1B O -0.2810(4) 1.0527(7) 0.3544(4) 0.027(4) Uiso 1 1 d .
O2B O -0.3314(4) 0.9642(8) 0.3532(4) 0.040(5) Uiso 1 1 d .
C1B C -0.3189(7) 1.0264(12) 0.3628(6) 0.014(6) Uiso 1 1 d .
C2B C -0.3477(6) 1.0729(11) 0.3917(6) 0.028(7) Uiso 1 1 d .
C3B C -0.3217(6) 1.0597(10) 0.4363(5) 0.053(8) Uiso 1 1 d D
C4B C -0.2883(6) 1.1074(9) 0.4496(5) 0.059(8) Uiso 1 1 d D
H4B H -0.2825 1.1473 0.4330 0.070 Uiso 1 1 calc R
C5B C -0.2630(5) 1.0958(9) 0.4881(6) 0.056(8) Uiso 1 1 d D
H5B H -0.2402 1.1275 0.4971 0.067 Uiso 1 1 calc R
C6B C -0.2723(6) 1.0376(10) 0.5122(5) 0.073(9) Uiso 1 1 d D
H6B H -0.2558 1.0302 0.5379 0.088 Uiso 1 1 calc R
C7B C -0.3049(6) 0.9900(9) 0.4996(6) 0.065(8) Uiso 1 1 d D
H7B H -0.3103 0.9502 0.5164 0.078 Uiso 1 1 calc R
C8B C -0.3304(5) 1.0011(9) 0.4612(6) 0.053(8) Uiso 1 1 d D
H8B H -0.3531 0.9691 0.4526 0.064 Uiso 1 1 calc R
C9B C -0.3966(5) 1.0482(8) 0.3917(6) 0.045(7) Uiso 1 1 d D
C10B C -0.4213(7) 1.0502(9) 0.4278(5) 0.066(8) Uiso 1 1 d D
H10B H -0.4076 1.0650 0.4537 0.079 Uiso 1 1 calc R
C11B C -0.4664(7) 1.0304(9) 0.4255(6) 0.086(9) Uiso 1 1 d D
H11B H -0.4826 1.0322 0.4497 0.104 Uiso 1 1 calc R
C12B C -0.4869(6) 1.0083(9) 0.3879(7) 0.104(10) Uiso 1 1 d D
H12B H -0.5170 0.9946 0.3867 0.125 Uiso 1 1 calc R
C13B C -0.4635(6) 1.0062(9) 0.3520(6) 0.082(9) Uiso 1 1 d D
H13B H -0.4779 0.9922 0.3263 0.099 Uiso 1 1 calc R
C14B C -0.4181(6) 1.0248(8) 0.3537(5) 0.046(7) Uiso 1 1 d D
H14B H -0.4021 1.0216 0.3294 0.055 Uiso 1 1 calc R
C15B C -0.3499(5) 1.1519(9) 0.3772(6) 0.044(7) Uiso 1 1 d D
C16B C -0.3426(5) 1.1724(10) 0.3362(6) 0.043(7) Uiso 1 1 d D
H16B H -0.3338 1.1384 0.3167 0.051 Uiso 1 1 calc R
C17B C -0.3485(5) 1.2443(11) 0.3234(5) 0.076(9) Uiso 1 1 d D
H17B H -0.3432 1.2584 0.2959 0.091 Uiso 1 1 calc R
C18B C -0.3620(5) 1.2927(9) 0.3522(7) 0.083(9) Uiso 1 1 d D
H18B H -0.3662 1.3402 0.3439 0.100 Uiso 1 1 calc R
C19B C -0.3697(5) 1.2738(10) 0.3929(6) 0.069(8) Uiso 1 1 d D
H19B H -0.3790 1.3082 0.4119 0.083 Uiso 1 1 calc R
C20B C -0.3634(5) 1.2027(11) 0.4061(5) 0.076(9) Uiso 1 1 d D
H20B H -0.3683 1.1895 0.4340 0.091 Uiso 1 1 calc R
O1C O -0.2283(5) 0.6755(7) 0.2419(4) 0.041(5) Uiso 1 1 d .
O2C O -0.1941(4) 0.6990(7) 0.3031(4) 0.031(4) Uiso 1 1 d .
C1C C -0.2019(8) 0.6609(13) 0.2712(9) 0.055(8) Uiso 1 1 d .
C2C C -0.1836(6) 0.5804(10) 0.2741(6) 0.023(6) Uiso 1 1 d .
C3C C -0.2231(5) 0.5393(8) 0.2892(6) 0.044(8) Uiso 1 1 d D
C4C C -0.2252(6) 0.5234(9) 0.3322(6) 0.077(9) Uiso 1 1 d D
H4C H -0.2008 0.5324 0.3514 0.093 Uiso 1 1 calc R
C5C C -0.2647(6) 0.4938(9) 0.3461(5) 0.065(8) Uiso 1 1 d D
H5C H -0.2665 0.4845 0.3750 0.078 Uiso 1 1 calc R
C6C C -0.3007(6) 0.4779(8) 0.3190(6) 0.056(8) Uiso 1 1 d D
H6C H -0.3261 0.4569 0.3293 0.067 Uiso 1 1 calc R
C7C C -0.2994(6) 0.4927(9) 0.2769(6) 0.076(9) Uiso 1 1 d D
H7C H -0.3239 0.4829 0.2580 0.091 Uiso 1 1 calc R
C8C C -0.2605(6) 0.5230(8) 0.2630(5) 0.050(8) Uiso 1 1 d D
H8C H -0.2595 0.5329 0.2342 0.060 Uiso 1 1 calc R
C9C C -0.1397(5) 0.5731(11) 0.3028(5) 0.058(8) Uiso 1 1 d D
C10C C -0.1283(6) 0.5042(10) 0.3165(5) 0.085(9) Uiso 1 1 d D
H10C H -0.1476 0.4659 0.3101 0.103 Uiso 1 1 calc R
C11C C -0.0873(7) 0.4930(9) 0.3400(5) 0.060(8) Uiso 1 1 d D
H11C H -0.0789 0.4471 0.3490 0.072 Uiso 1 1 calc R
C12C C -0.0605(6) 0.5496(11) 0.3496(5) 0.075(9) Uiso 1 1 d D
H12C H -0.0340 0.5420 0.3662 0.090 Uiso 1 1 calc R
C13C C -0.0702(6) 0.6174(10) 0.3360(5) 0.076(9) Uiso 1 1 d D
H13C H -0.0503 0.6549 0.3422 0.091 Uiso 1 1 calc R
C14C C -0.1107(7) 0.6293(9) 0.3125(5) 0.061(8) Uiso 1 1 d D
H14C H -0.1182 0.6754 0.3032 0.074 Uiso 1 1 calc R
C15C C -0.1708(5) 0.5577(10) 0.2295(5) 0.020(6) Uiso 1 1 d D
C16C C -0.1737(5) 0.4866(10) 0.2170(6) 0.064(8) Uiso 1 1 d D
H16C H -0.1861 0.4527 0.2345 0.077 Uiso 1 1 calc R
C17C C -0.1580(5) 0.4659(9) 0.1777(6) 0.060(8) Uiso 1 1 d D
H17C H -0.1603 0.4182 0.1691 0.072 Uiso 1 1 calc R
C18C C -0.1395(5) 0.5150(10) 0.1522(5) 0.062(8) Uiso 1 1 d D
H18C H -0.1289 0.5000 0.1265 0.075 Uiso 1 1 calc R
C19C C -0.1361(5) 0.5856(10) 0.1630(5) 0.058(8) Uiso 1 1 d D
H19C H -0.1235 0.6188 0.1452 0.069 Uiso 1 1 calc R
C20C C -0.1524(5) 0.6064(8) 0.2023(5) 0.037(7) Uiso 1 1 d D
H20C H -0.1507 0.6545 0.2102 0.044 Uiso 1 1 calc R
O1D O -0.3390(4) 0.7667(7) 0.1487(4) 0.043(5) Uiso 1 1 d .
O2D O -0.3181(5) 0.7139(7) 0.2100(4) 0.041(5) Uiso 1 1 d .
C1D C -0.3459(8) 0.7244(13) 0.1789(8) 0.046(8) Uiso 1 1 d .
C2D C -0.3890(7) 0.6802(11) 0.1760(6) 0.039(7) Uiso 1 1 d .
C3D C -0.3736(6) 0.6133(9) 0.1513(6) 0.051(8) Uiso 1 1 d D
C4D C -0.3881(5) 0.5997(10) 0.1094(6) 0.072(9) Uiso 1 1 d D
H4D H -0.4082 0.6310 0.0952 0.086 Uiso 1 1 calc R
C5D C -0.3726(6) 0.5393(11) 0.0882(5) 0.087(10) Uiso 1 1 d D
H5D H -0.3822 0.5307 0.0600 0.104 Uiso 1 1 calc R
C6D C -0.3435(6) 0.4933(9) 0.1093(7) 0.085(9) Uiso 1 1 d D
H6D H -0.3337 0.4529 0.0952 0.102 Uiso 1 1 calc R
C7D C -0.3282(6) 0.5046(10) 0.1506(7) 0.121(11) Uiso 1 1 d D
H7D H -0.3082 0.4730 0.1646 0.145 Uiso 1 1 calc R
C8D C -0.3439(6) 0.5658(10) 0.1713(5) 0.052(8) Uiso 1 1 d D
H8D H -0.3338 0.5744 0.1994 0.063 Uiso 1 1 calc R
C9D C -0.4305(6) 0.7177(11) 0.1538(5) 0.048(8) Uiso 1 1 d D
C10D C -0.4689(7) 0.6772(9) 0.1440(5) 0.083(9) Uiso 1 1 d D
H10D H -0.4684 0.6278 0.1482 0.100 Uiso 1 1 calc R
C11D C -0.5078(6) 0.7104(11) 0.1280(5) 0.067(8) Uiso 1 1 d D
H11D H -0.5335 0.6833 0.1214 0.080 Uiso 1 1 calc R
C12D C -0.5086(6) 0.7820(11) 0.1221(5) 0.076(9) Uiso 1 1 d D
H12D H -0.5351 0.8033 0.1113 0.091 Uiso 1 1 calc R
C13D C -0.4721(7) 0.8241(9) 0.1313(5) 0.091(10) Uiso 1 1 d D
H13D H -0.4735 0.8734 0.1270 0.110 Uiso 1 1 calc R
C14D C -0.4323(6) 0.7915(11) 0.1474(5) 0.089(9) Uiso 1 1 d D
H14D H -0.4070 0.8194 0.1538 0.107 Uiso 1 1 calc R
C15D C -0.4026(5) 0.6638(11) 0.2204(5) 0.053(8) Uiso 1 1 d D
C16D C -0.4017(5) 0.7173(9) 0.2511(6) 0.044(7) Uiso 1 1 d D
H16D H -0.3895 0.7619 0.2452 0.053 Uiso 1 1 calc R
C17D C -0.4190(6) 0.7049(11) 0.2906(6) 0.085(9) Uiso 1 1 d D
H17D H -0.4183 0.7412 0.3109 0.102 Uiso 1 1 calc R
C18D C -0.4369(6) 0.6401(12) 0.2993(6) 0.110(11) Uiso 1 1 d D
H18D H -0.4488 0.6324 0.3255 0.131 Uiso 1 1 calc R
C19D C -0.4375(6) 0.5862(10) 0.2703(7) 0.100(10) Uiso 1 1 d D
H19D H -0.4491 0.5416 0.2769 0.119 Uiso 1 1 calc R
C20D C -0.4207(6) 0.5981(10) 0.2304(6) 0.079(9) Uiso 1 1 d D
H20D H -0.4216 0.5613 0.2104 0.095 Uiso 1 1 calc R
O1E O -0.1333(4) 1.0915(7) 0.3207(5) 0.045(5) Uiso 1 1 d .
O2E O -0.1874(5) 1.0472(7) 0.3609(4) 0.035(4) Uiso 1 1 d .
C1E C -0.1500(8) 1.0717(11) 0.3532(7) 0.031(7) Uiso 1 1 d .
C2E C -0.1194(7) 1.0965(11) 0.3967(7) 0.046(7) Uiso 1 1 d .
C3E C -0.0690(6) 1.0944(12) 0.3918(8) 0.084(9) Uiso 1 1 d D
C4E C -0.0418(9) 1.1343(10) 0.4199(6) 0.115(11) Uiso 1 1 d D
H4E H -0.0544 1.1624 0.4404 0.138 Uiso 1 1 calc R
C5E C 0.0048(9) 1.1322(12) 0.4173(7) 0.153(13) Uiso 1 1 d D
H5E H 0.0235 1.1594 0.4358 0.184 Uiso 1 1 calc R
C6E C 0.0226(7) 1.0901(14) 0.3874(9) 0.159(14) Uiso 1 1 d D
H6E H 0.0536 1.0888 0.3859 0.191 Uiso 1 1 calc R
C7E C -0.0034(10) 1.0499(13) 0.3597(7) 0.219(18) Uiso 1 1 d D
H7E H 0.0096 1.0215 0.3394 0.263 Uiso 1 1 calc R
C8E C -0.0502(9) 1.0517(11) 0.3621(6) 0.107(11) Uiso 1 1 d D
H8E H -0.0686 1.0240 0.3436 0.128 Uiso 1 1 calc R
C9E C -0.1399(7) 1.1687(9) 0.4056(5) 0.044(7) Uiso 1 1 d D
C10E C -0.1180(6) 1.2295(12) 0.3924(5) 0.081(9) Uiso 1 1 d D
H10E H -0.0907 1.2259 0.3797 0.097 Uiso 1 1 calc R
C11E C -0.1377(7) 1.2968(10) 0.3988(5) 0.083(9) Uiso 1 1 d D
H11E H -0.1234 1.3386 0.3908 0.100 Uiso 1 1 calc R
C12E C -0.1779(6) 1.3002(10) 0.4166(5) 0.060(8) Uiso 1 1 d D
H12E H -0.1909 1.3450 0.4201 0.072 Uiso 1 1 calc R
C13E C -0.1999(6) 1.2414(12) 0.4296(5) 0.113(11) Uiso 1 1 d D
H13E H -0.2272 1.2455 0.4420 0.136 Uiso 1 1 calc R
C14E C -0.1803(7) 1.1749(10) 0.4240(5) 0.070(9) Uiso 1 1 d D
H14E H -0.1947 1.1338 0.4327 0.085 Uiso 1 1 calc R
C15E C -0.1246(5) 1.0408(10) 0.4321(6) 0.035(7) Uiso 1 1 d D
C16E C -0.1225(5) 1.0632(9) 0.4744(6) 0.072(9) Uiso 1 1 d D
H16E H -0.1218 1.1119 0.4808 0.087 Uiso 1 1 calc R
C17E C -0.1214(5) 1.0127(12) 0.5069(5) 0.091(10) Uiso 1 1 d D
H17E H -0.1195 1.0283 0.5350 0.110 Uiso 1 1 calc R
C18E C -0.1231(5) 0.9417(11) 0.4987(6) 0.070(9) Uiso 1 1 d D
H18E H -0.1228 0.9092 0.5211 0.084 Uiso 1 1 calc R
C19E C -0.1253(5) 0.9171(9) 0.4578(7) 0.084(9) Uiso 1 1 d D
H19E H -0.1260 0.8682 0.4519 0.101 Uiso 1 1 calc R
C20E C -0.1264(5) 0.9679(10) 0.4250(5) 0.055(8) Uiso 1 1 d D
H20E H -0.1283 0.9516 0.3970 0.066 Uiso 1 1 calc R
O1F O -0.2766(4) 1.1581(7) 0.1478(5) 0.045(5) Uiso 1 1 d .
O2F O -0.2413(5) 1.0803(8) 0.1064(4) 0.042(5) Uiso 1 1 d .
C1F C -0.2643(8) 1.1306(14) 0.1142(8) 0.051(8) Uiso 1 1 d .
C2F C -0.2833(7) 1.1820(12) 0.0719(7) 0.051(8) Uiso 1 1 d .
C3F C -0.2928(5) 1.1313(10) 0.0340(5) 0.038(7) Uiso 1 1 d D
C4F C -0.3116(5) 1.0639(10) 0.0363(5) 0.051(8) Uiso 1 1 d D
H4F H -0.3172 1.0450 0.0628 0.061 Uiso 1 1 calc R
C5F C -0.3223(5) 1.0235(9) -0.0003(7) 0.079(9) Uiso 1 1 d D
H5F H -0.3346 0.9779 0.0019 0.095 Uiso 1 1 calc R
C6F C -0.3147(5) 1.0514(10) -0.0391(6) 0.075(9) Uiso 1 1 d D
H6F H -0.3217 1.0245 -0.0635 0.089 Uiso 1 1 calc R
C7F C -0.2969(6) 1.1179(11) -0.0426(5) 0.079(9) Uiso 1 1 d D
H7F H -0.2921 1.1365 -0.0694 0.094 Uiso 1 1 calc R
C8F C -0.2859(5) 1.1588(9) -0.0062(6) 0.071(9) Uiso 1 1 d D
H8F H -0.2738 1.2044 -0.0088 0.085 Uiso 1 1 calc R
C9F C -0.2421(6) 1.2317(10) 0.0691(5) 0.040(7) Uiso 1 1 d D
C10F C -0.2052(7) 1.2098(9) 0.0483(5) 0.060(8) Uiso 1 1 d D
H10F H -0.2049 1.1643 0.0362 0.072 Uiso 1 1 calc R
C11F C -0.1682(6) 1.2551(11) 0.0450(5) 0.067(9) Uiso 1 1 d D
H11F H -0.1434 1.2403 0.0309 0.081 Uiso 1 1 calc R
C12F C -0.1695(6) 1.3217(10) 0.0632(5) 0.062(8) Uiso 1 1 d D
H12F H -0.1453 1.3526 0.0609 0.074 Uiso 1 1 calc R
C13F C -0.2051(7) 1.3439(9) 0.0843(5) 0.082(9) Uiso 1 1 d D
H13F H -0.2047 1.3891 0.0968 0.099 Uiso 1 1 calc R
C14F C -0.2421(6) 1.2995(11) 0.0874(5) 0.063(8) Uiso 1 1 d D
H14F H -0.2667 1.3151 0.1016 0.075 Uiso 1 1 calc R
C15F C -0.3265(6) 1.2201(10) 0.0783(6) 0.046(7) Uiso 1 1 d D
C16F C -0.3368(6) 1.2796(10) 0.0527(5) 0.069(9) Uiso 1 1 d D
H16F H -0.3160 1.2960 0.0341 0.083 Uiso 1 1 calc R
C17F C -0.3781(7) 1.3148(9) 0.0547(5) 0.077(9) Uiso 1 1 d D
H17F H -0.3845 1.3543 0.0373 0.093 Uiso 1 1 calc R
C18F C -0.4088(6) 1.2921(10) 0.0815(6) 0.065(8) Uiso 1 1 d D
H18F H -0.4360 1.3159 0.0827 0.078 Uiso 1 1 calc R
C19F C -0.3994(6) 1.2336(11) 0.1070(5) 0.085(9) Uiso 1 1 d D
H19F H -0.4204 1.2176 0.1254 0.102 Uiso 1 1 calc R
C20F C -0.3585(7) 1.1982(9) 0.1052(5) 0.081(9) Uiso 1 1 d D
H20F H -0.3526 1.1587 0.1227 0.097 Uiso 1 1 calc R
O21 O -0.2378(4) 0.7763(6) 0.1656(4) 0.021(4) Uiso 1 1 d .
N11 N -0.1943(5) 0.7582(7) 0.1121(5) 0.051(6) Uiso 1 1 d D
C21 C -0.2256(5) 0.7313(10) 0.1375(5) 0.030(7) Uiso 1 1 d D
C31 C -0.2452(5) 0.6649(10) 0.1313(5) 0.055(8) Uiso 1 1 d D
H31 H -0.2664 0.6480 0.1493 0.066 Uiso 1 1 calc R
C41 C -0.2324(6) 0.6242(9) 0.0975(6) 0.074(9) Uiso 1 1 d D
H41 H -0.2448 0.5789 0.0924 0.088 Uiso 1 1 calc R
C51 C -0.2015(6) 0.6513(10) 0.0718(5) 0.053(8) Uiso 1 1 d D
H51 H -0.1935 0.6241 0.0487 0.064 Uiso 1 1 calc R
C61 C -0.1817(5) 0.7165(10) 0.0786(5) 0.061(8) Uiso 1 1 d D
C1M C -0.1469(7) 0.7476(12) 0.0517(7) 0.086(9) Uiso 1 1 d D
H1M1 H -0.1541 0.7968 0.0454 0.129 Uiso 1 1 d R
H1M2 H -0.1463 0.7210 0.0257 0.129 Uiso 1 1 d R
H1M3 H -0.1180 0.7450 0.0669 0.129 Uiso 1 1 d R
O22 O -0.2322(4) 1.1016(7) 0.2757(4) 0.024(4) Uiso 1 1 d .
N12 N -0.2491(4) 1.2048(9) 0.2427(4) 0.035(6) Uiso 1 1 d D
C22 C -0.2369(5) 1.1715(9) 0.2798(6) 0.050(8) Uiso 1 1 d D
C32 C -0.2301(5) 1.2106(10) 0.3167(5) 0.044(7) Uiso 1 1 d D
H32 H -0.2226 1.1880 0.3424 0.053 Uiso 1 1 calc R
C42 C -0.2348(5) 1.2838(10) 0.3147(6) 0.093(10) Uiso 1 1 d D
H42 H -0.2298 1.3108 0.3393 0.112 Uiso 1 1 calc R
C52 C -0.2468(5) 1.3180(8) 0.2768(6) 0.058(8) Uiso 1 1 d D
H52 H -0.2505 1.3675 0.2761 0.070 Uiso 1 1 calc R
C62 C -0.2532(5) 1.2783(10) 0.2405(5) 0.047(8) Uiso 1 1 d D
C2M C -0.2654(7) 1.3128(11) 0.1983(6) 0.069(9) Uiso 1 1 d D
H2M1 H -0.2471 1.2930 0.1772 0.103 Uiso 1 1 d R
H2M2 H -0.2604 1.3636 0.2004 0.103 Uiso 1 1 d R
H2M3 H -0.2965 1.3038 0.1904 0.103 Uiso 1 1 d R
O23 O -0.2370(4) 0.9134(7) 0.1193(4) 0.039(5) Uiso 1 1 d .
N13 N -0.2815(5) 0.8404(8) 0.0802(4) 0.032(5) Uiso 1 1 d D
C23 C -0.2505(5) 0.8929(9) 0.0804(5) 0.051(8) Uiso 1 1 d D
C33 C -0.2339(5) 0.9189(8) 0.0434(6) 0.047(7) Uiso 1 1 d D
H33 H -0.2131 0.9561 0.0439 0.056 Uiso 1 1 calc R
C43 C -0.2495(6) 0.8876(9) 0.0062(5) 0.076(9) Uiso 1 1 d D
H43 H -0.2387 0.9029 -0.0194 0.091 Uiso 1 1 calc R
C53 C -0.2809(5) 0.8339(9) 0.0059(5) 0.049(8) Uiso 1 1 d D
H53 H -0.2913 0.8140 -0.0200 0.058 Uiso 1 1 calc R
C63 C -0.2976(5) 0.8084(8) 0.0429(6) 0.040(7) Uiso 1 1 d D
C3M C -0.3318(6) 0.7503(9) 0.0457(6) 0.046(7) Uiso 1 1 d D
H3M1 H -0.3569 0.7681 0.0602 0.068 Uiso 1 1 d R
H3M2 H -0.3187 0.7102 0.0612 0.068 Uiso 1 1 d R
H3M3 H -0.3419 0.7352 0.0176 0.068 Uiso 1 1 d R
O24 O -0.2795(4) 0.7868(6) 0.2923(4) 0.024(4) Uiso 1 1 d .
N14 N -0.3201(5) 0.7979(7) 0.3471(5) 0.035(5) Uiso 1 1 d D
C24 C -0.3024(5) 0.7541(10) 0.3180(5) 0.050(8) Uiso 1 1 d D
C34 C -0.3058(5) 0.6811(10) 0.3219(5) 0.058(8) Uiso 1 1 d D
H34 H -0.2935 0.6506 0.3024 0.069 Uiso 1 1 calc R
C44 C -0.3279(5) 0.6541(8) 0.3553(6) 0.045(7) Uiso 1 1 d D
H44 H -0.3306 0.6047 0.3583 0.055 Uiso 1 1 calc R
C54 C -0.3460(5) 0.6982(10) 0.3845(5) 0.058(8) Uiso 1 1 d D
H54 H -0.3610 0.6788 0.4069 0.070 Uiso 1 1 calc R
C64 C -0.3419(5) 0.7714(9) 0.3806(5) 0.031(7) Uiso 1 1 d D
C4M C -0.3571(7) 0.8271(10) 0.4096(6) 0.065(8) Uiso 1 1 d D
H4M1 H -0.3548 0.8092 0.4383 0.098 Uiso 1 1 d R
H4M2 H -0.3878 0.8392 0.4019 0.098 Uiso 1 1 d R
H4M3 H -0.3387 0.8690 0.4077 0.098 Uiso 1 1 d R
O25 O -0.3346(4) 0.9294(7) 0.1410(4) 0.043(5) Uiso 1 1 d .
N15 N -0.3945(6) 0.9989(9) 0.1481(4) 0.068(7) Uiso 1 1 d D
C25 C -0.3707(6) 0.9528(9) 0.1242(7) 0.060(8) Uiso 1 1 d D
C35 C -0.3853(7) 0.9395(9) 0.0826(6) 0.074(9) Uiso 1 1 d D
H35 H -0.3692 0.9087 0.0659 0.089 Uiso 1 1 calc R
C45 C -0.4238(7) 0.9720(11) 0.0658(6) 0.101(10) Uiso 1 1 d D
H45 H -0.4340 0.9623 0.0379 0.121 Uiso 1 1 calc R
C55 C -0.4473(6) 1.0187(11) 0.0898(7) 0.110(11) Uiso 1 1 d D
H55 H -0.4729 1.0414 0.0780 0.132 Uiso 1 1 calc R
C65 C -0.4328(7) 1.0316(10) 0.1313(7) 0.112(11) Uiso 1 1 d D
C5M C -0.4576(11) 1.0767(18) 0.1609(10) 0.231(13) Uiso 1 1 d D
H5M1 H -0.4799 1.1045 0.1450 0.346 Uiso 1 1 d R
H5M2 H -0.4370 1.1083 0.1763 0.346 Uiso 1 1 d R
H5M3 H -0.4719 1.0464 0.1806 0.346 Uiso 1 1 d R
O26 O -0.2362(4) 0.9059(7) 0.3400(4) 0.037(4) Uiso 1 1 d .
N16 N -0.2185(5) 0.8082(9) 0.3760(4) 0.031(5) Uiso 1 1 d D
C26 C -0.2312(7) 0.8781(10) 0.3787(6) 0.065(8) Uiso 1 1 d D
C36 C -0.2401(6) 0.9089(8) 0.4172(6) 0.040(7) Uiso 1 1 d D
H36 H -0.2490 0.9566 0.4189 0.048 Uiso 1 1 calc R
C46 C -0.2354(7) 0.8664(10) 0.4528(5) 0.076(9) Uiso 1 1 d D
H46 H -0.2422 0.8851 0.4791 0.091 Uiso 1 1 calc R
C56 C -0.2209(6) 0.7971(10) 0.4502(5) 0.039(7) Uiso 1 1 d D
H56 H -0.2178 0.7695 0.4748 0.047 Uiso 1 1 calc R
C66 C -0.2109(7) 0.7676(9) 0.4123(6) 0.063(8) Uiso 1 1 d D
C6M C -0.1999(7) 0.6883(10) 0.4066(6) 0.057(8) Uiso 1 1 d .
H6M1 H -0.1723 0.6839 0.3928 0.086 Uiso 1 1 d R
H6M2 H -0.2237 0.6658 0.3895 0.086 Uiso 1 1 d R
H6M3 H -0.1969 0.6654 0.4339 0.086 Uiso 1 1 d R
O27 O -0.1110(4) 1.0154(7) 0.2391(4) 0.033(4) Uiso 1 1 d .
N17 N -0.0475(9) 0.9627(11) 0.2402(5) 0.131(9) Uiso 1 1 d D
C27 C -0.0705(6) 1.0245(15) 0.2465(5) 0.086(10) Uiso 1 1 d D
C37 C -0.0459(8) 1.0854(11) 0.2553(5) 0.084(9) Uiso 1 1 d D
H37 H -0.0613 1.1280 0.2596 0.101 Uiso 1 1 calc R
C47 C -0.0002(8) 1.0870(11) 0.2580(5) 0.096(10) Uiso 1 1 d D
H47 H 0.0149 1.1297 0.2643 0.115 Uiso 1 1 calc R
C57 C 0.0233(6) 1.0256(15) 0.2515(6) 0.136(12) Uiso 1 1 d D
H57 H 0.0546 1.0247 0.2533 0.163 Uiso 1 1 calc R
C67 C -0.0016(9) 0.9652(12) 0.2421(7) 0.193(16) Uiso 1 1 d D
C7M C 0.0272(11) 0.9015(16) 0.2478(11) 0.231(13) Uiso 1 1 d D
H7M1 H 0.0172 0.8726 0.2706 0.346 Uiso 1 1 d R
H7M2 H 0.0577 0.9163 0.2544 0.346 Uiso 1 1 d R
H7M3 H 0.0256 0.8741 0.2219 0.346 Uiso 1 1 d R
O28 O -0.1907(4) 1.0920(7) 0.1932(4) 0.031(4) Uiso 1 1 d .
N18 N -0.1484(5) 1.1701(8) 0.2318(5) 0.033(5) Uiso 1 1 d D
C28 C -0.1655(5) 1.1486(8) 0.1928(6) 0.032(7) Uiso 1 1 d D
C38 C -0.1585(5) 1.1892(10) 0.1571(5) 0.050(8) Uiso 1 1 d D
H38 H -0.1691 1.1739 0.1303 0.060 Uiso 1 1 calc R
C48 C -0.1354(5) 1.2526(9) 0.1623(5) 0.053(8) Uiso 1 1 d D
H48 H -0.1307 1.2808 0.1386 0.064 Uiso 1 1 calc R
C58 C -0.1192(5) 1.2752(8) 0.2021(6) 0.058(8) Uiso 1 1 d D
H58 H -0.1034 1.3181 0.2052 0.069 Uiso 1 1 calc R
C68 C -0.1265(5) 1.2338(9) 0.2370(5) 0.039(7) Uiso 1 1 d D
C8M C -0.1120(7) 1.2528(11) 0.2817(5) 0.072(9) Uiso 1 1 d D
H8M1 H -0.1268 1.2220 0.3009 0.108 Uiso 1 1 d R
H8M2 H -0.1197 1.3018 0.2871 0.108 Uiso 1 1 d R
H8M3 H -0.0800 1.2468 0.2860 0.108 Uiso 1 1 d R
O1R O -0.1287(5) 0.7995(9) 0.1915(5) 0.100(6) Uiso 1 1 d D
H1R1 H -0.1432 0.7554 0.1995 0.121 Uiso 1 1 d R
C1R C -0.1016(7) 0.8182(11) 0.2312(6) 0.068(8) Uiso 1 1 d D
H1R2 H -0.0904 0.8663 0.2291 0.102 Uiso 1 1 d R
H1R3 H -0.0769 0.7855 0.2353 0.102 Uiso 1 1 d R
H1R4 H -0.1202 0.8151 0.2550 0.102 Uiso 1 1 d R
C1S C -0.3717(7) 0.9542(11) 0.2444(6) 0.086(9) Uiso 1 1 d D
H1S1 H -0.3519 0.9925 0.2535 0.130 Uiso 1 1 d R
H1S2 H -0.4020 0.9717 0.2417 0.130 Uiso 1 1 d R
H1S3 H -0.3634 0.9364 0.2174 0.130 Uiso 1 1 d R
O1S O -0.3682(4) 0.8945(8) 0.2768(4) 0.059(5) Uiso 1 1 d D
H1S4 H -0.3718 0.8493 0.2617 0.070 Uiso 1 1 d R
O1W O -0.1411(4) 0.8357(6) 0.3192(4) 0.028(4) Uiso 1 1 d .
O2W O -0.3279(4) 1.1120(6) 0.2218(4) 0.032(4) Uiso 1 1 d .

loop_
_atom_site_aniso_label
_atom_site_aniso_U_11
_atom_site_aniso_U_22
_atom_site_aniso_U_33
_atom_site_aniso_U_23
_atom_site_aniso_U_13
_atom_site_aniso_U_12
Ni1 0.057(3) 0.029(3) 0.020(3) 0.001(2) -0.011(2) 0.000(2)
Ni2 0.050(3) 0.040(3) 0.021(3) -0.003(2) -0.005(2) 0.002(2)
Ni3 0.070(3) 0.026(3) 0.023(3) 0.003(2) -0.007(2) 0.013(2)
Ni4 0.062(3) 0.037(3) 0.023(3) -0.006(2) -0.009(2) 0.001(3)
Ni5 0.064(3) 0.028(3) 0.020(3) 0.003(2) -0.002(2) 0.003(2)
Ni6 0.060(3) 0.032(3) 0.018(3) 0.001(2) -0.008(2) -0.005(2)
Ni7 0.064(3) 0.029(3) 0.017(3) -0.005(2) -0.005(2) 0.005(2)
Ni8 0.051(3) 0.021(3) 0.025(3) -0.002(2) -0.006(2) 0.005(2)
Ni9 0.053(3) 0.024(3) 0.029(3) 0.006(2) -0.009(2) 0.005(2)
Ni10 0.060(3) 0.020(3) 0.018(3) 0.000(2) -0.006(2) -0.002(2)

loop_
_atom_type_symbol
_atom_type_description
_atom_type_scat_dispersion_real
_atom_type_scat_dispersion_imag
_atom_type_scat_source
C C 0.0181 0.0091 'International Tables Vol C Tables 4.2.6.8 and 6.1.1.4'
H H 0.0000 0.0000 'International Tables Vol C Tables 4.2.6.8 and 6.1.1.4'
N N 0.0311 0.0180 'International Tables Vol C Tables 4.2.6.8 and 6.1.1.4'
O O 0.0492 0.0322 'International Tables Vol C Tables 4.2.6.8 and 6.1.1.4'
Ni Ni -3.0029 0.5091 'International Tables Vol C Tables 4.2.6.8 and 6.1.1.4'

loop_
_geom_angle_atom_site_label_1
_geom_angle_atom_site_label_2
_geom_angle_atom_site_label_3
_geom_angle
O2H Ni1 O6H 79.6(5)
O2H Ni1 O4H 105.0(5)
O6H Ni1 O4H 89.0(5)
O2H Ni1 O3H 87.4(5)
O6H Ni1 O3H 162.1(5)
O4H Ni1 O3H 82.5(5)
O2H Ni1 O5H 162.3(5)
O6H Ni1 O5H 88.1(5)
O4H Ni1 O5H 87.3(5)
O3H Ni1 O5H 107.1(5)
O2H Ni1 O1H 92.6(5)
O6H Ni1 O1H 105.7(5)
O4H Ni1 O1H 159.0(5)
O3H Ni1 O1H 87.0(4)
O5H Ni1 O1H 78.4(4)
O2H Ni2 O2B 98.1(5)
O2H Ni2 N14 161.5(6)
O2B Ni2 N14 99.1(6)
O2H Ni2 O1S 92.3(5)
O2B Ni2 O1S 88.0(5)
N14 Ni2 O1S 95.1(5)
O2H Ni2 O26 73.8(5)
O2B Ni2 O26 94.8(5)
N14 Ni2 O26 97.9(5)
O1S Ni2 O26 166.1(5)
O2H Ni2 O24 101.7(5)
O2B Ni2 O24 158.7(5)
N14 Ni2 O24 60.4(6)
O1S Ni2 O24 99.1(5)
O26 Ni2 O24 83.1(4)
O1H Ni3 N12 162.2(6)
O1H Ni3 O1F 97.8(5)
N12 Ni3 O1F 99.7(6)
O1H Ni3 O2W 92.9(5)
N12 Ni3 O2W 89.6(5)
O1F Ni3 O2W 90.5(5)
O1H Ni3 O28 77.2(5)
N12 Ni3 O28 98.7(5)
O1F Ni3 O28 94.7(5)
O2W Ni3 O28 169.3(5)
O1H Ni3 O22 100.7(5)
N12 Ni3 O22 61.5(6)
O1F Ni3 O22 160.5(5)
O2W Ni3 O22 94.4(4)
O28 Ni3 O22 83.7(4)
O3H Ni4 O1D 95.6(5)
O3H Ni4 O25 84.4(5)
O1D Ni4 O25 97.4(5)
O3H Ni4 N13 163.5(6)
O1D Ni4 N13 100.8(6)
O25 Ni4 N13 95.4(5)
O3H Ni4 O21 79.2(5)
O1D Ni4 O21 94.7(5)
O25 Ni4 O21 160.4(5)
N13 Ni4 O21 97.3(5)
O3H Ni4 O23 102.5(5)
O1D Ni4 O23 161.2(5)
O25 Ni4 O23 89.4(5)
N13 Ni4 O23 61.0(6)
O21 Ni4 O23 83.9(4)
O4H Ni5 O2C 96.7(5)
O4H Ni5 N16 160.9(6)
O2C Ni5 N16 102.3(6)
O4H Ni5 O1W 87.9(5)
O2C Ni5 O1W 92.8(5)
N16 Ni5 O1W 93.3(5)
O4H Ni5 O24 80.5(5)
O2C Ni5 O24 92.8(5)
N16 Ni5 O24 96.3(5)
O1W Ni5 O24 167.6(5)
O4H Ni5 O26 100.1(5)
O2C Ni5 O26 162.0(5)
N16 Ni5 O26 60.9(6)
O1W Ni5 O26 94.4(5)
O24 Ni5 O26 83.5(4)
O6H Ni6 O1E 97.7(5)
O6H Ni6 O27 86.6(5)
O1E Ni6 O27 94.0(5)
O6H Ni6 N18 163.4(6)
O1E Ni6 N18 98.7(6)
O27 Ni6 N18 95.0(5)
O6H Ni6 O22 77.3(5)
O1E Ni6 O22 98.5(5)
O27 Ni6 O22 160.7(5)
N18 Ni6 O22 97.5(5)
O6H Ni6 O28 102.0(5)
O1E Ni6 O28 160.2(5)
O27 Ni6 O28 89.1(4)
N18 Ni6 O28 61.5(5)
O22 Ni6 O28 84.1(4)
O5H Ni7 N11 163.2(6)
O5H Ni7 O1A 94.6(5)
N11 Ni7 O1A 101.3(6)
O5H Ni7 O23 75.9(5)
N11 Ni7 O23 97.7(5)
O1A Ni7 O23 92.6(5)
O5H Ni7 O1R 89.9(5)
N11 Ni7 O1R 94.3(6)
O1A Ni7 O1R 94.4(6)
O23 Ni7 O1R 164.6(5)
O5H Ni7 O21 102.2(5)
N11 Ni7 O21 61.3(6)
O1A Ni7 O21 161.0(5)
O23 Ni7 O21 83.0(4)
O1R Ni7 O21 94.4(5)
O1C Ni8 O2D 90.6(5)
O1C Ni8 O4H 94.6(5)
O2D Ni8 O4H 171.4(5)
O1C Ni8 O3H 170.9(5)
O2D Ni8 O3H 92.8(5)
O4H Ni8 O3H 83.1(5)
O1C Ni8 O21 94.5(5)
O2D Ni8 O21 95.3(5)
O4H Ni8 O21 91.2(5)
O3H Ni8 O21 76.8(5)
O1C Ni8 O24 94.4(5)
O2D Ni8 O24 94.4(5)
O4H Ni8 O24 78.3(5)
O3H Ni8 O24 93.8(5)
O21 Ni8 O24 166.8(5)
O5H Ni9 O1H 83.4(5)
O5H Ni9 O2A 94.1(5)
O1H Ni9 O2A 170.7(5)
O5H Ni9 O2F 174.3(5)
O1H Ni9 O2F 95.8(5)
O2A Ni9 O2F 87.5(5)
O5H Ni9 O23 76.8(5)
O1H Ni9 O23 91.7(5)
O2A Ni9 O23 96.4(5)
O2F Ni9 O23 97.6(5)
O5H Ni9 O28 92.1(5)
O1H Ni9 O28 77.1(5)
O2A Ni9 O28 94.2(5)
O2F Ni9 O28 93.2(5)
O23 Ni9 O28 165.1(5)
O2H Ni10 O1B 98.1(5)
O2H Ni10 O6H 80.4(5)
O1B Ni10 O6H 171.9(5)
O2H Ni10 O2E 169.9(5)
O1B Ni10 O2E 87.3(5)
O6H Ni10 O2E 95.4(5)
O2H Ni10 O26 75.1(5)
O1B Ni10 O26 97.8(5)
O6H Ni10 O26 89.5(5)
O2E Ni10 O26 95.7(5)
O2H Ni10 O22 92.2(5)
O1B Ni10 O22 96.4(5)
O6H Ni10 O22 75.7(5)
O2E Ni10 O22 95.7(5)
O26 Ni10 O22 162.1(5)
Ni3 O1H Ni9 100.6(5)
Ni3 O1H Ni1 120.0(6)
Ni9 O1H Ni1 98.6(5)
Ni2 O2H Ni10 101.1(5)
Ni2 O2H Ni1 124.3(6)
Ni10 O2H Ni1 101.3(5)
Ni4 O3H Ni8 98.7(5)
Ni4 O3H Ni1 120.4(6)
Ni8 O3H Ni1 96.9(5)
Ni5 O4H Ni8 98.2(5)
Ni5 O4H Ni1 120.8(6)
Ni8 O4H Ni1 97.5(5)
Ni9 O5H Ni7 101.4(5)
Ni9 O5H Ni1 99.5(5)
Ni7 O5H Ni1 119.4(6)
Ni6 O6H Ni10 100.0(5)
Ni6 O6H Ni1 122.2(6)
Ni10 O6H Ni1 98.7(5)
C1A O1A Ni7 128.2(15)
C1A O2A Ni9 129.2(15)
O2A C1A O1A 126(2)
O2A C1A C2A 118(2)
O1A C1A C2A 116(2)
C3A C2A C1A 117(2)
C3A C2A C9A 106.0(17)
C1A C2A C9A 110.3(18)
C3A C2A C15A 110.5(17)
C1A C2A C15A 104.7(16)
C9A C2A C15A 107.8(16)
C8A C3A C4A 117.2(14)
C8A C3A C2A 124(2)
C4A C3A C2A 118(2)
C3A C4A C5A 122.9(14)
C6A C5A C4A 118.3(14)
C5A C6A C7A 121.0(15)
C6A C7A C8A 120.5(15)
C3A C8A C7A 120.0(15)
C10A C9A C14A 118.3(13)
C10A C9A C2A 125.6(17)
C14A C9A C2A 116.0(17)
C9A C10A C11A 121.6(13)
C12A C11A C10A 118.5(14)
C13A C12A C11A 121.8(14)
C12A C13A C14A 119.2(13)
C9A C14A C13A 120.5(13)
C20A C15A C16A 118.6(13)
C20A C15A C2A 117.3(18)
C16A C15A C2A 124.1(18)
C15A C16A C17A 119.4(13)
C18A C17A C16A 120.9(14)
C17A C18A C19A 121.3(14)
C18A C19A C20A 118.1(13)
C15A C20A C19A 121.8(13)
C1B O1B Ni10 128.1(13)
C1B O2B Ni2 130.5(14)
O2B C1B O1B 124(2)
O2B C1B C2B 120(2)
O1B C1B C2B 115.8(19)
C9B C2B C15B 105.3(15)
C9B C2B C1B 113.1(17)
C15B C2B C1B 112.1(17)
C9B C2B C3B 111.5(16)
C15B C2B C3B 114.9(16)
C1B C2B C3B 100.1(14)
C8B C3B C4B 119.8(13)
C8B C3B C2B 121.9(17)
C4B C3B C2B 118.2(17)
C3B C4B C5B 120.0(13)
C6B C5B C4B 119.0(13)
C7B C6B C5B 121.8(14)
C6B C7B C8B 119.7(13)
C3B C8B C7B 119.6(13)
C14B C9B C10B 118.1(13)
C14B C9B C2B 118.9(17)
C10B C9B C2B 123.0(17)
C11B C10B C9B 120.5(13)
C12B C11B C10B 120.6(14)
C11B C12B C13B 120.1(14)
C12B C13B C14B 120.4(13)
C9B C14B C13B 120.3(13)
C16B C15B C20B 119.6(13)
C16B C15B C2B 122.4(17)
C20B C15B C2B 117.8(17)
C15B C16B C17B 120.5(13)
C18B C17B C16B 118.6(13)
C17B C18B C19B 122.1(14)
C18B C19B C20B 119.8(13)
C15B C20B C19B 119.3(13)
C1C O1C Ni8 129.9(17)
C1C O2C Ni5 128.7(16)
O1C C1C O2C 125(2)
O1C C1C C2C 117(2)
O2C C1C C2C 116(2)
C3C C2C C15C 113.2(16)
C3C C2C C9C 114.8(16)
C15C C2C C9C 105.0(14)
C3C C2C C1C 102.9(15)
C15C C2C C1C 108.0(16)
C9C C2C C1C 112.9(18)
C8C C3C C4C 116.7(13)
C8C C3C C2C 122.9(17)
C4C C3C C2C 120.0(17)
C3C C4C C5C 118.7(13)
C6C C5C C4C 122.5(13)
C7C C6C C5C 120.0(14)
C6C C7C C8C 117.7(13)
C3C C8C C7C 124.4(13)
C14C C9C C10C 119.6(13)
C14C C9C C2C 123.9(18)
C10C C9C C2C 116.3(18)
C9C C10C C11C 119.3(13)
C12C C11C C10C 119.1(13)
C11C C12C C13C 123.1(14)
C12C C13C C14C 118.4(13)
C9C C14C C13C 120.4(13)
C20C C15C C16C 118.2(13)
C20C C15C C2C 121.1(16)
C16C C15C C2C 120.5(16)
C15C C16C C17C 119.7(13)
C18C C17C C16C 120.4(13)
C17C C18C C19C 122.1(14)
C18C C19C C20C 117.4(13)
C15C C20C C19C 122.2(13)
C1D O1D Ni4 129.6(15)
C1D O2D Ni8 129.5(15)
O2D C1D O1D 124(2)
O2D C1D C2D 118(2)
O1D C1D C2D 118(2)
C15D C2D C1D 109.0(18)
C15D C2D C9D 104.8(15)
C1D C2D C9D 115.5(19)
C15D C2D C3D 113.9(17)
C1D C2D C3D 100.9(16)
C9D C2D C3D 113.0(17)
C8D C3D C4D 118.2(13)
C8D C3D C2D 119.3(18)
C4D C3D C2D 122.5(18)
C3D C4D C5D 120.5(13)
C6D C5D C4D 119.5(14)
C5D C6D C7D 121.9(14)
C6D C7D C8D 117.8(14)
C3D C8D C7D 122.0(13)
C10D C9D C14D 118.7(13)
C10D C9D C2D 118.5(18)
C14D C9D C2D 122.4(18)
C11D C10D C9D 119.9(13)
C12D C11D C10D 120.0(14)
C11D C12D C13D 122.4(14)
C12D C13D C14D 118.5(14)
C9D C14D C13D 120.5(13)
C20D C15D C16D 118.0(13)
C20D C15D C2D 121.3(18)
C16D C15D C2D 120.4(18)
C15D C16D C17D 120.6(13)
C18D C17D C16D 120.1(14)
C17D C18D C19D 120.7(15)
C18D C19D C20D 119.9(14)
C15D C20D C19D 120.7(13)
C1E O1E Ni6 121.3(14)
C1E O2E Ni10 126.0(14)
O1E C1E O2E 134(2)
O1E C1E C2E 112(2)
O2E C1E C2E 113.2(19)
C9E C2E C3E 117.1(19)
C9E C2E C15E 114.0(17)
C3E C2E C15E 101.7(15)
C9E C2E C1E 101.0(15)
C3E C2E C1E 113.9(19)
C15E C2E C1E 109.5(17)
C8E C3E C4E 120.0(14)
C8E C3E C2E 122(2)
C4E C3E C2E 118(2)
C3E C4E C5E 119.7(14)
C6E C5E C4E 119.3(14)
C7E C6E C5E 122.2(16)
C6E C7E C8E 118.8(15)
C3E C8E C7E 120.0(14)
C14E C9E C10E 120.0(13)
C14E C9E C2E 121.9(19)
C10E C9E C2E 118.0(19)
C9E C10E C11E 118.6(13)
C12E C11E C10E 119.3(14)
C13E C12E C11E 123.0(14)
C12E C13E C14E 117.9(14)
C9E C14E C13E 121.1(14)
C20E C15E C16E 116.8(13)
C20E C15E C2E 123.5(17)
C16E C15E C2E 119.3(17)
C17E C16E C15E 119.9(13)
C18E C17E C16E 121.6(14)
C17E C18E C19E 120.6(14)
C18E C19E C20E 117.8(13)
C15E C20E C19E 123.3(13)
C1F O1F Ni3 121.2(15)
C1F O2F Ni9 127.2(16)
O2F C1F O1F 134(2)
O2F C1F C2F 116(2)
O1F C1F C2F 109(2)
C15F C2F C3F 106.2(16)
C15F C2F C9F 114.7(18)
C3F C2F C9F 115.7(17)
C15F C2F C1F 114.0(18)
C3F C2F C1F 107.3(17)
C9F C2F C1F 98.9(15)
C4F C3F C8F 117.8(13)
C4F C3F C2F 125.2(17)
C8F C3F C2F 116.7(17)
C3F C4F C5F 121.4(13)
C6F C5F C4F 119.5(13)
C7F C6F C5F 120.8(14)
C6F C7F C8F 120.2(14)
C3F C8F C7F 120.3(13)
C10F C9F C14F 119.3(13)
C10F C9F C2F 120.8(18)
C14F C9F C2F 120.0(18)
C9F C10F C11F 120.9(13)
C12F C11F C10F 118.3(13)
C13F C12F C11F 121.7(14)
C12F C13F C14F 120.3(14)
C13F C14F C9F 119.4(13)
C20F C15F C16F 117.1(13)
C20F C15F C2F 125.3(19)
C16F C15F C2F 117.3(19)
C15F C16F C17F 120.6(13)
C18F C17F C16F 120.8(14)
C17F C18F C19F 119.6(14)
C18F C19F C20F 120.0(14)
C15F C20F C19F 121.9(13)
C21 O21 Ni4 114.6(10)
C21 O21 Ni8 135.6(12)
Ni4 O21 Ni8 92.2(5)
C21 O21 Ni7 88.3(11)
Ni4 O21 Ni7 96.9(5)
Ni8 O21 Ni7 124.6(5)
C21 N11 C61 118.0(12)
C21 N11 Ni7 96.0(13)
C61 N11 Ni7 145.7(13)
O21 C21 N11 113.5(17)
O21 C21 C31 123.0(17)
N11 C21 C31 123.2(12)
C21 C31 C41 117.9(12)
C51 C41 C31 119.0(12)
C61 C51 C41 122.7(13)
C51 C61 N11 119.2(12)
C51 C61 C1M 124.5(18)
N11 C61 C1M 116.4(18)
C22 O22 Ni10 135.2(12)
C22 O22 Ni6 111.8(10)
Ni10 O22 Ni6 90.7(5)
C22 O22 Ni3 88.4(11)
Ni10 O22 Ni3 128.9(6)
Ni6 O22 Ni3 95.8(5)
C22 N12 C62 121.2(12)
C22 N12 Ni3 96.5(12)
C62 N12 Ni3 142.2(12)
O22 C22 N12 113.1(17)
O22 C22 C32 126.7(17)
N12 C22 C32 120.2(12)
C42 C32 C22 118.7(12)
C32 C42 C52 121.3(13)
C62 C52 C42 119.2(12)
C52 C62 N12 119.3(12)
C52 C62 C2M 121.5(17)
N12 C62 C2M 119.1(17)
C23 O23 Ni9 136.5(12)
C23 O23 Ni7 113.1(10)
Ni9 O23 Ni7 92.3(5)
C23 O23 Ni4 88.7(11)
Ni9 O23 Ni4 124.7(6)
Ni7 O23 Ni4 95.6(5)
C23 N13 C63 121.4(11)
C23 N13 Ni4 97.0(12)
C63 N13 Ni4 141.4(12)
O23 C23 N13 112.6(17)
O23 C23 C33 125.1(17)
N13 C23 C33 122.2(12)
C43 C33 C23 116.9(12)
C33 C43 C53 120.9(12)
C43 C53 C63 121.9(12)
N13 C63 C53 116.5(11)
N13 C63 C3M 117.8(16)
C53 C63 C3M 125.6(17)
C24 O24 Ni5 116.5(10)
C24 O24 Ni8 135.6(12)
Ni5 O24 Ni8 89.4(5)
C24 O24 Ni2 90.8(12)
Ni5 O24 Ni2 97.5(5)
Ni8 O24 Ni2 122.7(6)
C24 N14 C64 121.8(12)
C24 N14 Ni2 93.9(12)
C64 N14 Ni2 143.9(12)
O24 C24 N14 113.2(18)
O24 C24 C34 126.2(18)
N14 C24 C34 120.1(13)
C24 C34 C44 118.3(12)
C54 C44 C34 121.6(12)
C44 C54 C64 119.6(12)
N14 C64 C54 118.5(12)
N14 C64 C4M 113.9(17)
C54 C64 C4M 127.5(17)
C25 O25 Ni4 144.6(14)
C25 N15 C65 121.1(12)
O25 C25 N15 117(2)
O25 C25 C35 124(2)
N15 C25 C35 119.4(13)
C45 C35 C25 119.5(13)
C55 C45 C35 120.8(13)
C65 C55 C45 119.6(13)
N15 C65 C55 119.6(13)
N15 C65 C5M 116(2)
C55 C65 C5M 124(2)
C26 O26 Ni10 132.9(12)
C26 O26 Ni2 110.1(13)
Ni10 O26 Ni2 91.0(5)
C26 O26 Ni5 90.7(11)
Ni10 O26 Ni5 130.0(6)
Ni2 O26 Ni5 95.4(5)
C26 N16 C66 120.4(12)
C26 N16 Ni5 98.6(12)
C66 N16 Ni5 140.5(12)
O26 C26 N16 109.5(17)
O26 C26 C36 128.9(17)
N16 C26 C36 121.4(12)
C46 C36 C26 117.5(12)
C56 C46 C36 120.8(12)
C66 C56 C46 121.4(13)
C56 C66 N16 118.1(12)
C56 C66 C6M 123.6(17)
N16 C66 C6M 117.3(17)
C27 O27 Ni6 129.4(16)
C27 N17 C67 118.4(13)
O27 C27 N17 111(2)
O27 C27 C37 131(2)
N17 C27 C37 117.6(13)
C47 C37 C27 123.4(14)
C37 C47 C57 119.7(13)
C47 C57 C67 116.3(13)
N17 C67 C57 124.5(14)
N17 C67 C7M 124(3)
C57 C67 C7M 109(3)
C28 O28 Ni3 114.5(10)
C28 O28 Ni9 136.3(12)
Ni3 O28 Ni9 91.0(5)
C28 O28 Ni6 88.5(11)
Ni3 O28 Ni6 96.2(5)
Ni9 O28 Ni6 125.1(6)
C68 N18 C28 121.1(11)
C68 N18 Ni6 145.1(12)
C28 N18 Ni6 93.5(12)
O28 C28 N18 114.5(17)
O28 C28 C38 125.0(17)
N18 C28 C38 120.3(12)
C48 C38 C28 118.5(12)
C38 C48 C58 120.9(12)
C68 C58 C48 119.5(12)
N18 C68 C58 119.5(12)
N18 C68 C8M 115.5(17)
C58 C68 C8M 125.0(17)
C1R O1R Ni7 138.4(13)
C1S O1S Ni2 114.1(12)

loop_
_geom_bond_atom_site_label_1
_geom_bond_atom_site_label_2
_geom_bond_distance
Ni1 O2H 2.011(12)
Ni1 O6H 2.055(12)
Ni1 O4H 2.069(12)
Ni1 O3H 2.069(12)
Ni1 O5H 2.084(12)
Ni1 O1H 2.110(12)
Ni2 O2H 1.957(12)
Ni2 O2B 2.010(14)
Ni2 N14 2.094(14)
Ni2 O1S 2.146(13)
Ni2 O26 2.189(13)
Ni2 O24 2.231(12)
Ni3 O1H 1.987(12)
Ni3 N12 2.066(14)
Ni3 O1F 2.078(14)
Ni3 O2W 2.132(12)
Ni3 O28 2.148(12)
Ni3 O22 2.274(12)
Ni4 O3H 1.960(12)
Ni4 O1D 2.009(14)
Ni4 O25 2.043(14)
Ni4 N13 2.080(14)
Ni4 O21 2.115(12)
Ni4 O23 2.283(13)
Ni5 O4H 1.962(12)
Ni5 O2C 2.034(14)
Ni5 N16 2.058(14)
Ni5 O1W 2.139(12)
Ni5 O24 2.146(12)
Ni5 O26 2.258(13)
Ni6 O6H 1.944(12)
Ni6 O1E 2.068(14)
Ni6 O27 2.094(13)
Ni6 N18 2.103(14)
Ni6 O22 2.147(12)
Ni6 O28 2.258(12)
Ni7 O5H 2.002(12)
Ni7 N11 2.058(15)
Ni7 O1A 2.061(15)
Ni7 O23 2.157(13)
Ni7 O1R 2.262(16)
Ni7 O21 2.280(12)
Ni8 O1C 2.027(14)
Ni8 O2D 2.040(14)
Ni8 O4H 2.047(12)
Ni8 O3H 2.064(12)
Ni8 O21 2.123(12)
Ni8 O24 2.162(12)
Ni9 O5H 1.991(12)
Ni9 O1H 1.993(12)
Ni9 O2A 2.005(14)
Ni9 O2F 2.041(14)
Ni9 O23 2.127(13)
Ni9 O28 2.149(13)
Ni10 O2H 1.999(12)
Ni10 O1B 2.006(13)
Ni10 O6H 2.032(12)
Ni10 O2E 2.033(14)
Ni10 O26 2.094(13)
Ni10 O22 2.135(12)
O1A C1A 1.26(2)
O2A C1A 1.25(2)
C1A C2A 1.54(2)
C2A C3A 1.53(2)
C2A C9A 1.54(2)
C2A C15A 1.58(2)
C3A C8A 1.380(11)
C3A C4A 1.382(11)
C4A C5A 1.394(11)
C5A C6A 1.352(11)
C6A C7A 1.361(12)
C7A C8A 1.404(12)
C9A C10A 1.379(11)
C9A C14A 1.383(11)
C10A C11A 1.401(11)
C11A C12A 1.365(11)
C12A C13A 1.359(11)
C13A C14A 1.409(11)
C15A C20A 1.380(11)
C15A C16A 1.382(11)
C16A C17A 1.390(11)
C17A C18A 1.358(11)
C18A C19A 1.360(11)
C19A C20A 1.398(11)
O1B C1B 1.277(19)
O2B C1B 1.247(19)
C1B C2B 1.55(2)
C2B C9B 1.53(2)
C2B C15B 1.54(2)
C2B C3B 1.58(2)
C3B C8B 1.378(11)
C3B C4B 1.381(11)
C4B C5B 1.404(11)
C5B C6B 1.361(11)
C6B C7B 1.356(11)
C7B C8B 1.403(11)
C9B C14B 1.389(11)
C9B C10B 1.396(11)
C10B C11B 1.392(11)
C11B C12B 1.361(11)
C12B C13B 1.365(11)
C13B C14B 1.399(11)
C15B C16B 1.378(11)
C15B C20B 1.390(11)
C16B C17B 1.406(11)
C17B C18B 1.357(11)
C18B C19B 1.362(11)
C19B C20B 1.399(11)
O1C C1C 1.20(2)
O2C C1C 1.24(2)
C1C C2C 1.60(3)
C2C C3C 1.51(2)
C2C C15C 1.54(2)
C2C C9C 1.55(2)
C3C C8C 1.378(11)
C3C C4C 1.393(11)
C4C C5C 1.394(11)
C5C C6C 1.362(11)
C6C C7C 1.357(11)
C7C C8C 1.386(11)
C9C C14C 1.382(11)
C9C C10C 1.390(11)
C10C C11C 1.405(11)
C11C C12C 1.348(11)
C12C C13C 1.358(11)
C13C C14C 1.395(11)
C15C C20C 1.383(10)
C15C C16C 1.385(11)
C16C C17C 1.402(11)
C17C C18C 1.359(11)
C18C C19C 1.360(11)
C19C C20C 1.412(11)
O1D C1D 1.26(2)
O2D C1D 1.26(2)
C1D C2D 1.53(2)
C2D C15D 1.51(2)
C2D C9D 1.55(2)
C2D C3D 1.55(2)
C3D C8D 1.378(11)
C3D C4D 1.385(11)
C4D C5D 1.400(11)
C5D C6D 1.365(11)
C6D C7D 1.366(11)
C7D C8D 1.407(11)
C9D C10D 1.391(11)
C9D C14D 1.391(11)
C10D C11D 1.384(11)
C11D C12D 1.346(11)
C12D C13D 1.359(11)
C13D C14D 1.398(11)
C15D C20D 1.383(11)
C15D C16D 1.387(11)
C16D C17D 1.395(11)
C17D C18D 1.356(11)
C18D C19D 1.356(11)
C19D C20D 1.399(11)
O1E C1E 1.22(2)
O2E C1E 1.24(2)
C1E C2E 1.66(2)
C2E C9E 1.51(2)
C2E C3E 1.52(2)
C2E C15E 1.54(2)
C3E C8E 1.374(11)
C3E C4E 1.378(11)
C4E C5E 1.399(11)
C5E C6E 1.358(11)
C6E C7E 1.357(12)
C7E C8E 1.404(12)
C9E C14E 1.375(11)
C9E C10E 1.384(11)
C10E C11E 1.405(11)
C11E C12E 1.356(11)
C12E C13E 1.354(11)
C13E C14E 1.386(11)
C15E C20E 1.378(11)
C15E C16E 1.391(11)
C16E C17E 1.390(11)
C17E C18E 1.349(11)
C18E C19E 1.364(11)
C19E C20E 1.399(11)
O1F C1F 1.25(2)
O2F C1F 1.20(2)
C1F C2F 1.71(3)
C2F C15F 1.50(2)
C2F C3F 1.53(2)
C2F C9F 1.55(2)
C3F C4F 1.378(11)
C3F C8F 1.393(11)
C4F C5F 1.397(11)
C5F C6F 1.359(11)
C6F C7F 1.356(11)
C7F C8F 1.399(11)
C9F C10F 1.376(11)
C9F C14F 1.389(11)
C10F C11F 1.397(11)
C11F C12F 1.369(11)
C12F C13F 1.352(11)
C13F C14F 1.388(11)
C15F C20F 1.376(11)
C15F C16F 1.393(11)
C16F C17F 1.403(11)
C17F C18F 1.351(11)
C18F C19F 1.370(11)
C19F C20F 1.392(11)
O21 C21 1.290(16)
N11 C21 1.364(10)
N11 C61 1.380(10)
C21 C31 1.378(10)
C31 C41 1.380(10)
C41 C51 1.363(10)
C51 C61 1.362(10)
C61 C1M 1.496(14)
O22 C22 1.317(17)
N12 C22 1.352(10)
N12 C62 1.377(10)
C22 C32 1.374(10)
C32 C42 1.371(10)
C42 C52 1.378(10)
C52 C62 1.365(10)
C62 C2M 1.499(13)
O23 C23 1.323(17)
N13 C23 1.347(10)
N13 C63 1.375(10)
C23 C33 1.381(10)
C33 C43 1.365(10)
C43 C53 1.370(10)
C53 C63 1.379(10)
C63 C3M 1.495(13)
O24 C24 1.248(16)
N14 C24 1.359(10)
N14 C64 1.365(10)
C24 C34 1.371(10)
C34 C44 1.372(10)
C44 C54 1.368(10)
C54 C64 1.376(10)
C64 C4M 1.473(13)
O25 C25 1.249(17)
N15 C25 1.370(10)
N15 C65 1.370(11)
C25 C35 1.376(10)
C35 C45 1.374(11)
C45 C55 1.374(11)
C55 C65 1.370(11)
C65 C5M 1.487(11)
O26 C26 1.324(17)
N16 C26 1.361(10)
N16 C66 1.375(10)
C26 C36 1.381(10)
C36 C46 1.372(10)
C46 C56 1.366(10)
C56 C66 1.364(10)
C66 C6M 1.53(2)
O27 C27 1.230(18)
N17 C27 1.362(11)
N17 C67 1.366(11)
C27 C37 1.370(11)
C37 C47 1.362(11)
C47 C57 1.364(11)
C57 C67 1.370(11)
C67 C7M 1.470(15)
O28 C28 1.296(16)
N18 C68 1.360(10)
N18 C28 1.361(10)
C28 C38 1.379(10)
C38 C48 1.371(10)
C48 C58 1.380(10)
C58 C68 1.372(10)
C68 C8M 1.489(13)
O1R C1R 1.487(13)
C1S O1S 1.509(13)
